data_7015606
loop_
_publ_author_name
'Pergola, Roberto Della'
'Bruschi, Maurizio'
'Sironi, Annalisa'
'Manassero, Mario'
'Manassero, Carlo'
'Strumolo, Donatella'
'Fedi, Serena'
'Zanello, Piero'

_publ_section_title
;
 Structural variations, electrochemical properties and computational
 studies on monomeric and dimeric Fe-Cu carbide clusters, forming
 copper-based staple arrays.
;
_journal_issue 20
_journal_name_full 'Dalton transactions (Cambridge, England : 2003)'
_journal_page_first 5464
_journal_page_last 5475
_journal_paper_doi 10.1039/c0dt01766c
_journal_volume 40
_journal_year 2011
_chemical_formula_sum 'C46 H44 Cu2 Fe8 N4 O24'
_chemical_formula_weight 1610.75
_space_group_IT_number 2
_symmetry_cell_setting triclinic
_symmetry_space_group_name_Hall '-P 1'
_symmetry_space_group_name_H-M 'P -1'
_audit_creation_date 09-02-08
_audit_creation_method 'from The Personal SDP version 2.1.1'
_cell_angle_alpha 103.989(1)
_cell_angle_beta 104.349(1)
_cell_angle_gamma 93.200(1)
_cell_formula_units_Z 1
_cell_length_a 10.2603(8)
_cell_length_b 11.0569(9)
_cell_length_c 14.1750(11)
_cell_measurement_reflns_used 4556
_cell_measurement_temperature 296
_cell_measurement_theta_max 26
_cell_measurement_theta_min 3
_cell_volume 1500.2(2)
_computing_cell_refinement 'APEX II (Bruker)'
_computing_data_collection 'APEX II (Bruker)'
_computing_data_reduction 'SAINT (Bruker)'
_computing_structure_refinement ' Full-matrix least-squares (The Personal SDP, 1991)'
_computing_structure_solution ' SHELXS-86 (Sheldrick, 1986) as implemented in The Personal SDP'
_diffrn_ambient_temperature 296
_diffrn_measured_fraction_theta_full 0.987
_diffrn_measured_fraction_theta_max 0.978
_diffrn_measurement_device 'APEX II (Bruker)'
_diffrn_measurement_method omega
_diffrn_radiation_detector 'APEX II CCD area detector'
_diffrn_radiation_monochromator graphite
_diffrn_radiation_source 'fine-focus sealed tube'
_diffrn_radiation_type Mo-K\a
_diffrn_radiation_wavelength 0.71073
_diffrn_reflns_limit_h_max 13
_diffrn_reflns_limit_h_min -14
_diffrn_reflns_limit_k_max 14
_diffrn_reflns_limit_k_min -14
_diffrn_reflns_limit_l_max 19
_diffrn_reflns_limit_l_min -19
_diffrn_reflns_reduction_process SAINT
_diffrn_reflns_theta_full 27.00
_diffrn_reflns_theta_max 27.00
_diffrn_reflns_theta_min 3.00
_diffrn_standards_decay_% 0.00
_diffrn_standards_number 127
_exptl_absorpt_coefficient_mu 2.646
_exptl_absorpt_correction_T_max 1.000
_exptl_absorpt_correction_T_min 0.721
_exptl_absorpt_correction_type empirical
_exptl_absorpt_process_details ' SADABS'
_exptl_crystal_colour black
_exptl_crystal_density_diffrn 1.783
_exptl_crystal_description plate
_exptl_crystal_F_000 806
_exptl_crystal_size_max 0.410
_exptl_crystal_size_mid 0.230
_exptl_crystal_size_min 0.050
_refine_diff_density_max 0.902
_refine_diff_density_min -0.697
_refine_ls_goodness_of_fit_all 0.990
_refine_ls_goodness_of_fit_ref 0.990
_refine_ls_hydrogen_treatment noref
_refine_ls_matrix_type full
_refine_ls_number_constraints 0
_refine_ls_number_parameters 379
_refine_ls_number_reflns 7596
_refine_ls_number_restraints 0
_refine_ls_shift/su_max 0.008
_refine_ls_shift/su_mean 0.001
_refine_ls_structure_factor_coef Fsqd
_refine_ls_weighting_scheme calc
_cod_data_source_file c0dt01766c.txt
_cod_data_source_block compound_[(NEt4)2]4
_cod_database_code 7015606
_diffrn_reflns_number_total 19157
_diffrn_reflns_number_independent 7596
_r_int 0.0307
_total_number_of_frames 1860
_time_per_frame_seconds 10
_frame_width_degrees 0.40
_detector_sample_distance_cm 6.00
_refine_ls_r2_factor_all 0.057
_refine_ls_r2_factor_gt 0.057
_refine_ls_wr2_factor_ref 0.078
_refine_ls_r1_factor_((i>2\s(i)) 0.039
_reflections_with_i>2\s(i) 4551
_refine_diff_density_esd 0.287

loop_
_symmetry_equiv_pos_as_xyz
+x,+y,+z
-x,-y,-z

loop_
_atom_site_aniso_label
_atom_site_aniso_U_11
_atom_site_aniso_U_22
_atom_site_aniso_U_33
_atom_site_aniso_U_12
_atom_site_aniso_U_13
_atom_site_aniso_U_23
_atom_site_aniso_type_symbol
Cu1 0.0573(2) 0.0432(2) 0.0519(2) 0.0153(2) 0.0273(1) 0.0315(1) Cu
Fe1 0.0568(2) 0.0332(2) 0.0408(2) 0.0109(2) 0.0219(2) 0.0140(2) Fe
Fe2 0.0448(2) 0.0366(2) 0.0454(2) 0.0092(2) 0.0204(2) 0.0242(2) Fe
Fe3 0.0364(2) 0.0519(2) 0.0534(2) 0.0118(2) 0.0172(2) 0.0295(2) Fe
Fe4 0.0361(2) 0.0374(2) 0.0411(2) 0.0083(2) 0.0150(2) 0.0187(2) Fe
O1 0.143(2) 0.039(1) 0.081(2) -0.004(2) 0.008(2) 0.020(1) O
O2 0.214(2) 0.093(2) 0.209(2) -0.036(2) 0.184(1) -0.042(2) O
O3 0.172(3) 0.081(2) 0.073(2) 0.037(2) -0.042(2) 0.003(2) O
O4 0.174(2) 0.037(1) 0.133(2) 0.009(2) 0.097(1) 0.009(1) O
O5 0.061(2) 0.135(2) 0.097(1) 0.011(1) 0.009(1) 0.090(1) O
O6 0.058(1) 0.085(2) 0.079(1) 0.013(1) 0.0375(9) 0.045(1) O
O7 0.097(2) 0.074(2) 0.107(2) -0.015(2) -0.008(2) 0.004(2) O
O8 0.082(2) 0.091(2) 0.088(1) 0.028(1) 0.011(1) 0.059(1) O
O9 0.092(1) 0.293(3) 0.185(2) 0.114(2) 0.100(1) 0.171(2) O
O10 0.057(1) 0.085(2) 0.096(1) 0.000(1) 0.034(1) 0.053(1) O
O11 0.106(2) 0.053(2) 0.086(1) 0.015(1) 0.050(1) 0.003(1) O
O12 0.048(1) 0.150(2) 0.073(1) 0.009(2) 0.002(1) 0.057(1) O
N1 0.057(1) 0.040(1) 0.047(1) 0.015(1) 0.025(1) 0.0260(9) N
N2 0.053(2) 0.047(2) 0.046(1) -0.001(1) 0.004(1) 0.016(1) N
C 0.041(1) 0.027(1) 0.037(1) 0.005(1) 0.015(1) 0.017(1) C
C1 0.061(2) 0.042(2) 0.047(2) 0.008(2) 0.011(1) 0.014(1) C
C2 0.131(3) 0.041(2) 0.126(2) -0.011(2) 0.092(2) -0.006(2) C
C3 0.125(3) 0.048(2) 0.051(2) 0.032(2) -0.003(2) 0.008(2) C
C4 0.076(2) 0.053(2) 0.073(2) 0.013(2) 0.045(1) 0.031(1) C
C5 0.051(2) 0.077(2) 0.074(2) 0.013(2) 0.027(1) 0.053(1) C
C6 0.049(2) 0.040(2) 0.049(2) 0.007(1) 0.012(1) 0.021(1) C
C7 0.050(2) 0.071(2) 0.079(2) -0.002(2) 0.004(2) 0.035(2) C
C8 0.054(2) 0.063(2) 0.054(2) 0.015(2) 0.015(1) 0.025(1) C
C9 0.063(2) 0.136(3) 0.103(2) 0.048(2) 0.043(2) 0.085(2) C
C10 0.046(2) 0.053(2) 0.053(2) 0.009(2) 0.016(1) 0.021(1) C
C11 0.054(2) 0.053(2) 0.057(2) 0.015(2) 0.029(1) 0.022(1) C
C12 0.046(2) 0.070(2) 0.058(2) 0.004(2) 0.022(1) 0.027(2) C
C13 0.068(2) 0.045(2) 0.054(1) 0.024(1) 0.035(1) 0.030(1) C
C14 0.068(2) 0.036(2) 0.046(1) 0.012(1) 0.026(1) 0.019(1) C
C211 0.123(3) 0.077(3) 0.067(3) 0.017(3) 0.011(2) 0.009(2) C
C212 0.118(3) 0.134(4) 0.188(4) 0.071(3) 0.095(2) 0.082(3) C
C213 0.074(3) 0.124(3) 0.114(3) 0.002(3) 0.005(2) 0.061(2) C
C214 0.132(3) 0.131(4) 0.162(3) 0.068(3) 0.100(2) 0.067(3) C
C215 0.101(3) 0.067(3) 0.115(3) -0.006(2) 0.030(2) 0.023(2) C
C216 0.118(3) 0.100(3) 0.099(2) 0.021(2) 0.048(2) 0.065(2) C
C217 0.118(4) 0.110(3) 0.052(2) 0.009(3) -0.004(2) 0.027(2) C
C218 0.124(4) 0.088(3) 0.104(2) -0.003(3) 0.021(2) 0.064(2) C

loop_
_atom_site_label
_atom_site_fract_x
_atom_site_fract_y
_atom_site_fract_z
_atom_site_occupancy
_atom_site_U_iso_or_equiv
_atom_site_thermal_displace_type
_atom_site_type_symbol
Cu1 -0.04649(4) 0.30247(3) 0.13640(3) 1.00 0.04472(8) Uani Cu
Fe1 -0.03648(4) 0.31710(4) 0.32733(3) 1.00 0.04103(9) Uani Fe
Fe2 -0.08923(4) 0.08259(4) 0.29709(3) 1.00 0.03825(9) Uani Fe
Fe3 -0.24988(4) 0.19476(4) 0.17406(3) 1.00 0.04319(9) Uani Fe
Fe4 0.11088(4) 0.16516(4) 0.22927(3) 1.00 0.03570(8) Uani Fe
O1 -0.0030(3) 0.5711(2) 0.3075(2) 1.00 0.0914(9) Uani O
O2 -0.2212(3) 0.3611(3) 0.4529(2) 1.00 0.1653(9) Uani O
O3 0.2026(3) 0.3666(3) 0.4985(2) 1.00 0.1241(9) Uani O
O4 -0.1263(3) -0.1814(2) 0.1885(2) 1.00 0.1068(7) Uani O
O5 0.1134(2) 0.0806(2) 0.4824(2) 1.00 0.0892(6) Uani O
O6 -0.3136(2) 0.0651(2) 0.3871(2) 1.00 0.0660(5) Uani O
O7 -0.3468(3) -0.0393(3) 0.0162(2) 1.00 0.1038(9) Uani O
O8 -0.3410(3) 0.3687(2) 0.0535(2) 1.00 0.0821(7) Uani O
O9 -0.4792(3) 0.2325(3) 0.2627(2) 1.00 0.1558(9) Uani O
O10 0.2648(2) 0.3119(2) 0.1386(2) 1.00 0.0719(5) Uani O
O11 0.1030(2) -0.0764(2) 0.0872(2) 1.00 0.0802(6) Uani O
O12 0.3492(2) 0.1525(3) 0.3916(2) 1.00 0.0880(6) Uani O
N1 -0.0219(2) 0.4177(2) 0.0568(2) 1.00 0.0429(5) Uani N
N2 0.4380(3) -0.2845(2) 0.2922(2) 1.00 0.0499(6) Uani N
C -0.0697(3) 0.1774(2) 0.2029(2) 1.00 0.0327(4) Uani C
C1 -0.0168(3) 0.4672(3) 0.3091(2) 1.00 0.0501(5) Uani C
C2 -0.1510(4) 0.3430(3) 0.4009(3) 1.00 0.0950(7) Uani C
C3 0.1095(4) 0.3439(3) 0.4291(3) 1.00 0.0798(6) Uani C
C4 -0.1112(3) -0.0769(3) 0.2298(2) 1.00 0.0600(5) Uani C
C5 0.0361(3) 0.0802(3) 0.4084(2) 1.00 0.0596(5) Uani C
C6 -0.2273(3) 0.0744(3) 0.3505(2) 1.00 0.0446(5) Uani C
C7 -0.3126(3) 0.0527(3) 0.0780(3) 1.00 0.0671(6) Uani C
C8 -0.2960(3) 0.3021(3) 0.1016(2) 1.00 0.0547(5) Uani C
C9 -0.3900(3) 0.2167(4) 0.2295(3) 1.00 0.0861(6) Uani C
C10 0.1986(3) 0.2584(3) 0.1737(2) 1.00 0.0489(6) Uani C
C11 0.1087(3) 0.0194(3) 0.1430(2) 1.00 0.0505(6) Uani C
C12 0.2572(3) 0.1590(3) 0.3290(2) 1.00 0.0551(6) Uani C
C13 -0.0605(3) 0.5321(3) 0.0731(2) 1.00 0.0485(5) Uani C
C14 0.0418(3) 0.3864(3) -0.0165(2) 1.00 0.0466(5) Uani C
C211 0.4019(5) -0.1824(4) 0.3726(3) 1.00 0.094(1) Uani C
C212 0.2469(4) -0.1761(5) 0.3510(4) 1.00 0.128(1) Uani C
C213 0.5916(4) -0.2766(4) 0.3225(3) 1.00 0.103(1) Uani C
C214 0.6477(4) -0.3743(5) 0.2543(3) 1.00 0.123(1) Uani C
C215 0.3732(4) -0.4105(4) 0.2890(3) 1.00 0.095(1) Uani C
C216 0.4161(4) -0.4509(4) 0.3864(3) 1.00 0.095(1) Uani C
C217 0.3864(5) -0.2627(4) 0.1903(3) 1.00 0.097(1) Uani C
C218 0.4455(5) -0.1357(4) 0.1798(3) 1.00 0.101(1) Uani C
H1 -0.1087 0.5563 0.1243 1.00 0.0534 Uiso H
H2 0.0277 0.2964 -0.0442 1.00 0.0520 Uiso H
H3 0.4464 -0.1018 0.3744 1.00 0.1028 Uiso H
H4 0.4343 -0.1999 0.4377 1.00 0.1028 Uiso H
H5 0.2289 -0.1103 0.4037 1.00 0.1405 Uiso H
H6 0.2135 -0.1579 0.2863 1.00 0.1405 Uiso H
H7 0.2014 -0.2560 0.3496 1.00 0.1405 Uiso H
H8 0.6205 -0.2868 0.3904 1.00 0.1131 Uiso H
H9 0.6287 -0.1943 0.3218 1.00 0.1131 Uiso H
H10 0.7458 -0.3634 0.2782 1.00 0.1355 Uiso H
H11 0.6125 -0.4574 0.2546 1.00 0.1355 Uiso H
H12 0.6208 -0.3649 0.1861 1.00 0.1355 Uiso H
H13 0.3956 -0.4725 0.2360 1.00 0.1049 Uiso H
H14 0.2758 -0.4090 0.2726 1.00 0.1049 Uiso H
H15 0.3692 -0.5332 0.3772 1.00 0.1046 Uiso H
H16 0.5132 -0.4543 0.4038 1.00 0.1046 Uiso H
H17 0.3934 -0.3908 0.4404 1.00 0.1046 Uiso H
H18 0.2887 -0.2650 0.1758 1.00 0.1073 Uiso H
H19 0.4089 -0.3300 0.1412 1.00 0.1073 Uiso H
H20 0.4072 -0.1287 0.1118 1.00 0.1110 Uiso H
H21 0.4230 -0.0670 0.2278 1.00 0.1110 Uiso H
H22 0.5433 -0.1320 0.1932 1.00 0.1110 Uiso H

loop_
_atom_type_symbol
_atom_type_oxidation_number
_atom_type_number_in_cell
_atom_type_scat_dispersion_real
_atom_type_scat_dispersion_imag
_atom_type_scat_source
Cu 0 2 0.2630 1.2660 'International Tables Vol IV Table 2.2A'
Fe 0 8 0.3010 0.8450 'International Tables Vol IV Table 2.2A'
O 0 24 0.0080 0.0060 'International Tables Vol IV Table 2.2A'
N 0 4 0.0040 0.0030 'International Tables Vol IV Table 2.2A'
C 0 46 0.0020 0.0020 'International Tables Vol IV Table 2.2A'
H 0 44 0.0000 0.0000 'International Tables Vol IV Table 2.2A'

loop_
_geom_angle_atom_site_label_1
_geom_angle_atom_site_label_2
_geom_angle_atom_site_label_3
_geom_angle
_geom_angle_site_symmetry_1
_geom_angle_site_symmetry_2
_geom_angle_site_symmetry_3
_geom_angle_publ_flag
Fe1 Cu1 Fe3 61.95(2) 1_555 1_555 1_555 yes
Fe1 Cu1 Fe4 61.50(2) 1_555 1_555 1_555 yes
Fe1 Cu1 N1 137.1(1) 1_555 1_555 1_555 yes
Fe1 Cu1 C 48.4(1) 1_555 1_555 1_555 yes
Fe3 Cu1 Fe4 89.03(2) 1_555 1_555 1_555 yes
Fe3 Cu1 N1 135.9(1) 1_555 1_555 1_555 yes
Fe3 Cu1 C 45.0(1) 1_555 1_555 1_555 yes
Fe4 Cu1 N1 134.5(1) 1_555 1_555 1_555 yes
Fe4 Cu1 C 44.0(1) 1_555 1_555 1_555 yes
N1 Cu1 C 174.4(1) 1_555 1_555 1_555 yes
Cu1 Fe1 Fe2 94.04(2) 1_555 1_555 1_555 yes
Cu1 Fe1 Fe3 57.73(2) 1_555 1_555 1_555 yes
Cu1 Fe1 Fe4 58.63(1) 1_555 1_555 1_555 yes
Cu1 Fe1 C 45.3(1) 1_555 1_555 1_555 yes
Cu1 Fe1 C1 69.4(1) 1_555 1_555 1_555 yes
Cu1 Fe1 C2 135.4(1) 1_555 1_555 1_555 yes
Cu1 Fe1 C3 127.0(1) 1_555 1_555 1_555 yes
Fe2 Fe1 Fe3 61.54(2) 1_555 1_555 1_555 yes
Fe2 Fe1 Fe4 61.64(2) 1_555 1_555 1_555 yes
Fe2 Fe1 C 48.7(1) 1_555 1_555 1_555 yes
Fe2 Fe1 C1 162.9(1) 1_555 1_555 1_555 yes
Fe2 Fe1 C2 90.2(1) 1_555 1_555 1_555 yes
Fe2 Fe1 C3 98.9(1) 1_555 1_555 1_555 yes
Fe3 Fe1 Fe4 85.13(2) 1_555 1_555 1_555 yes
Fe3 Fe1 C 42.7(1) 1_555 1_555 1_555 yes
Fe3 Fe1 C1 104.2(1) 1_555 1_555 1_555 yes
Fe3 Fe1 C2 86.5(1) 1_555 1_555 1_555 yes
Fe3 Fe1 C3 160.3(1) 1_555 1_555 1_555 yes
Fe4 Fe1 C 42.5(1) 1_555 1_555 1_555 yes
Fe4 Fe1 C1 110.2(1) 1_555 1_555 1_555 yes
Fe4 Fe1 C2 151.2(1) 1_555 1_555 1_555 yes
Fe4 Fe1 C3 83.5(1) 1_555 1_555 1_555 yes
C Fe1 C1 114.7(1) 1_555 1_555 1_555 yes
C Fe1 C2 123.1(1) 1_555 1_555 1_555 yes
C Fe1 C3 123.8(1) 1_555 1_555 1_555 yes
C1 Fe1 C2 98.5(2) 1_555 1_555 1_555 yes
C1 Fe1 C3 94.8(2) 1_555 1_555 1_555 yes
C2 Fe1 C3 95.9(2) 1_555 1_555 1_555 yes
Fe1 Fe2 Fe3 62.21(2) 1_555 1_555 1_555 yes
Fe1 Fe2 Fe4 62.16(2) 1_555 1_555 1_555 yes
Fe1 Fe2 C 50.7(1) 1_555 1_555 1_555 yes
Fe1 Fe2 C4 156.5(1) 1_555 1_555 1_555 yes
Fe1 Fe2 C5 92.8(1) 1_555 1_555 1_555 yes
Fe1 Fe2 C6 101.4(1) 1_555 1_555 1_555 yes
Fe3 Fe2 Fe4 85.72(2) 1_555 1_555 1_555 yes
Fe3 Fe2 C 43.0(1) 1_555 1_555 1_555 yes
Fe3 Fe2 C4 105.3(1) 1_555 1_555 1_555 yes
Fe3 Fe2 C5 154.2(1) 1_555 1_555 1_555 yes
Fe3 Fe2 C6 84.9(1) 1_555 1_555 1_555 yes
Fe4 Fe2 C 42.7(1) 1_555 1_555 1_555 yes
Fe4 Fe2 C4 98.6(1) 1_555 1_555 1_555 yes
Fe4 Fe2 C5 87.8(1) 1_555 1_555 1_555 yes
Fe4 Fe2 C6 163.5(1) 1_555 1_555 1_555 yes
C Fe2 C4 106.1(1) 1_555 1_555 1_555 yes
C Fe2 C5 126.0(1) 1_555 1_555 1_555 yes
C Fe2 C6 126.6(1) 1_555 1_555 1_555 yes
C4 Fe2 C5 100.3(1) 1_555 1_555 1_555 yes
C4 Fe2 C6 96.9(2) 1_555 1_555 1_555 yes
C5 Fe2 C6 94.9(1) 1_555 1_555 1_555 yes
Cu1 Fe3 Fe1 60.32(2) 1_555 1_555 1_555 yes
Cu1 Fe3 Fe2 92.32(2) 1_555 1_555 1_555 yes
Cu1 Fe3 C 47.0(1) 1_555 1_555 1_555 yes
Cu1 Fe3 C7 108.5(1) 1_555 1_555 1_555 yes
Cu1 Fe3 C8 66.8(1) 1_555 1_555 1_555 yes
Cu1 Fe3 C9 146.1(1) 1_555 1_555 1_555 yes
Fe1 Fe3 Fe2 56.25(1) 1_555 1_555 1_555 yes
Fe1 Fe3 C 47.5(1) 1_555 1_555 1_555 yes
Fe1 Fe3 C7 144.6(1) 1_555 1_555 1_555 yes
Fe1 Fe3 C8 105.3(1) 1_555 1_555 1_555 yes
Fe1 Fe3 C9 102.7(1) 1_555 1_555 1_555 yes
Fe2 Fe3 C 46.1(1) 1_555 1_555 1_555 yes
Fe2 Fe3 C7 93.6(1) 1_555 1_555 1_555 yes
Fe2 Fe3 C8 158.2(1) 1_555 1_555 1_555 yes
Fe2 Fe3 C9 101.8(1) 1_555 1_555 1_555 yes
C Fe3 C7 99.0(1) 1_555 1_555 1_555 yes
C Fe3 C8 113.8(1) 1_555 1_555 1_555 yes
C Fe3 C9 143.0(1) 1_555 1_555 1_555 yes
C7 Fe3 C8 98.9(2) 1_555 1_555 1_555 yes
C7 Fe3 C9 101.3(2) 1_555 1_555 1_555 yes
C8 Fe3 C9 93.2(2) 1_555 1_555 1_555 yes
Cu1 Fe4 Fe1 59.87(2) 1_555 1_555 1_555 yes
Cu1 Fe4 Fe2 91.42(2) 1_555 1_555 1_555 yes
Cu1 Fe4 C 46.2(1) 1_555 1_555 1_555 yes
Cu1 Fe4 C10 67.6(1) 1_555 1_555 1_555 yes
Cu1 Fe4 C11 109.0(1) 1_555 1_555 1_555 yes
Cu1 Fe4 C12 148.1(1) 1_555 1_555 1_555 yes
Fe1 Fe4 Fe2 56.20(2) 1_555 1_555 1_555 yes
Fe1 Fe4 C 47.5(1) 1_555 1_555 1_555 yes
Fe1 Fe4 C10 106.5(1) 1_555 1_555 1_555 yes
Fe1 Fe4 C11 145.5(1) 1_555 1_555 1_555 yes
Fe1 Fe4 C12 103.1(1) 1_555 1_555 1_555 yes
Fe2 Fe4 C 46.0(1) 1_555 1_555 1_555 yes
Fe2 Fe4 C10 158.6(1) 1_555 1_555 1_555 yes
Fe2 Fe4 C11 94.3(1) 1_555 1_555 1_555 yes
Fe2 Fe4 C12 100.8(1) 1_555 1_555 1_555 yes
C Fe4 C10 113.7(1) 1_555 1_555 1_555 yes
C Fe4 C11 100.0(1) 1_555 1_555 1_555 yes
C Fe4 C12 142.4(1) 1_555 1_555 1_555 yes
C10 Fe4 C11 96.8(2) 1_555 1_555 1_555 yes
C10 Fe4 C12 95.4(2) 1_555 1_555 1_555 yes
C11 Fe4 C12 99.4(1) 1_555 1_555 1_555 yes
Cu1 N1 C13 123.1(2) 1_555 1_555 1_555 yes
Cu1 N1 C14 120.5(2) 1_555 1_555 1_555 yes
C13 N1 C14 116.3(3) 1_555 1_555 1_555 yes
C211 N2 C213 106.0(3) 1_555 1_555 1_555 yes
C211 N2 C215 110.1(3) 1_555 1_555 1_555 yes
C211 N2 C217 110.3(3) 1_555 1_555 1_555 yes
C213 N2 C215 111.4(3) 1_555 1_555 1_555 yes
C213 N2 C217 111.4(3) 1_555 1_555 1_555 yes
C215 N2 C217 107.6(3) 1_555 1_555 1_555 yes
Cu1 C Fe1 86.3(1) 1_555 1_555 1_555 yes
Cu1 C Fe2 166.8(1) 1_555 1_555 1_555 yes
Cu1 C Fe3 88.0(1) 1_555 1_555 1_555 yes
Cu1 C Fe4 89.7(1) 1_555 1_555 1_555 yes
Fe1 C Fe2 80.6(1) 1_555 1_555 1_555 yes
Fe1 C Fe3 89.8(1) 1_555 1_555 1_555 yes
Fe1 C Fe4 90.0(1) 1_555 1_555 1_555 yes
Fe2 C Fe3 90.9(1) 1_555 1_555 1_555 yes
Fe2 C Fe4 91.3(1) 1_555 1_555 1_555 yes
Fe3 C Fe4 177.7(2) 1_555 1_555 1_555 yes
Fe1 C1 O1 172.9(3) 1_555 1_555 1_555 yes
Fe1 C2 O2 176.9(3) 1_555 1_555 1_555 yes
Fe1 C3 O3 176.5(4) 1_555 1_555 1_555 yes
Fe2 C4 O4 177.9(3) 1_555 1_555 1_555 yes
Fe2 C5 O5 177.2(3) 1_555 1_555 1_555 yes
Fe2 C6 O6 176.9(3) 1_555 1_555 1_555 yes
Fe3 C7 O7 176.8(3) 1_555 1_555 1_555 yes
Fe3 C8 O8 172.5(3) 1_555 1_555 1_555 yes
Fe3 C9 O9 178.1(4) 1_555 1_555 1_555 yes
Fe4 C10 O10 173.7(3) 1_555 1_555 1_555 yes
Fe4 C11 O11 177.7(3) 1_555 1_555 1_555 yes
Fe4 C12 O12 178.6(3) 1_555 1_555 1_555 yes
N1 C13 C14 122.7(3) 1_555 1_555 2_565 yes
N1 C13 H1 118.0 1_555 1_555 1_555 yes
C14 C13 H1 119.2 2_565 1_555 1_555 yes
N1 C14 C13 121.0(3) 1_555 1_555 2_565 yes
N1 C14 H2 109.6 1_555 1_555 1_555 yes
C13 C14 H2 122.2 2_565 1_555 1_555 yes
N2 C211 C212 112.4(3) 1_555 1_555 1_555 yes
N2 C211 H3 108.7 1_555 1_555 1_555 yes
N2 C211 H4 108.7 1_555 1_555 1_555 yes
C212 C211 H3 108.7 1_555 1_555 1_555 yes
C212 C211 H4 108.7 1_555 1_555 1_555 yes
H3 C211 H4 109.5 1_555 1_555 1_555 yes
C211 C212 H5 109.5 1_555 1_555 1_555 yes
C211 C212 H6 109.5 1_555 1_555 1_555 yes
C211 C212 H7 109.5 1_555 1_555 1_555 yes
H5 C212 H6 109.5 1_555 1_555 1_555 yes
H5 C212 H7 109.5 1_555 1_555 1_555 yes
H6 C212 H7 109.5 1_555 1_555 1_555 yes
N2 C213 C214 114.2(3) 1_555 1_555 1_555 yes
N2 C213 H8 108.3 1_555 1_555 1_555 yes
N2 C213 H9 108.3 1_555 1_555 1_555 yes
C214 C213 H8 108.3 1_555 1_555 1_555 yes
C214 C213 H9 108.3 1_555 1_555 1_555 yes
H8 C213 H9 109.5 1_555 1_555 1_555 yes
C213 C214 H10 109.5 1_555 1_555 1_555 yes
C213 C214 H11 109.5 1_555 1_555 1_555 yes
C213 C214 H12 109.5 1_555 1_555 1_555 yes
H10 C214 H11 109.5 1_555 1_555 1_555 yes
H10 C214 H12 109.5 1_555 1_555 1_555 yes
H11 C214 H12 109.5 1_555 1_555 1_555 yes
N2 C215 C216 115.4(3) 1_555 1_555 1_555 yes
N2 C215 H13 108.0 1_555 1_555 1_555 yes
N2 C215 H14 108.0 1_555 1_555 1_555 yes
C216 C215 H13 108.0 1_555 1_555 1_555 yes
C216 C215 H14 108.0 1_555 1_555 1_555 yes
H13 C215 H14 109.5 1_555 1_555 1_555 yes
C215 C216 H15 109.5 1_555 1_555 1_555 yes
C215 C216 H16 109.5 1_555 1_555 1_555 yes
C215 C216 H17 109.5 1_555 1_555 1_555 yes
H15 C216 H16 109.5 1_555 1_555 1_555 yes
H15 C216 H17 109.5 1_555 1_555 1_555 yes
H16 C216 H17 109.5 1_555 1_555 1_555 yes
N2 C217 C218 114.5(3) 1_555 1_555 1_555 yes
N2 C217 H18 108.2 1_555 1_555 1_555 yes
N2 C217 H19 108.2 1_555 1_555 1_555 yes
C218 C217 H18 108.2 1_555 1_555 1_555 yes
C218 C217 H19 108.2 1_555 1_555 1_555 yes
H18 C217 H19 109.5 1_555 1_555 1_555 yes
C217 C218 H20 109.5 1_555 1_555 1_555 yes
C217 C218 H21 109.5 1_555 1_555 1_555 yes
C217 C218 H22 109.5 1_555 1_555 1_555 yes
H20 C218 H21 109.5 1_555 1_555 1_555 yes
H20 C218 H22 109.5 1_555 1_555 1_555 yes
H21 C218 H22 109.5 1_555 1_555 1_555 yes

loop_
_geom_bond_atom_site_label_1
_geom_bond_atom_site_label_2
_geom_bond_distance
_geom_bond_site_symmetry_1
_geom_bond_site_symmetry_2
_geom_bond_publ_flag
Cu1 Fe1 2.648(1) 1_555 1_555 yes
Cu1 Fe3 2.577(1) 1_555 1_555 yes
Cu1 Fe4 2.614(1) 1_555 1_555 yes
Cu1 N1 1.939(3) 1_555 1_555 yes
Cu1 C 1.887(3) 1_555 1_555 yes
Fe1 Fe2 2.528(1) 1_555 1_555 yes
Fe1 Fe3 2.690(1) 1_555 1_555 yes
Fe1 Fe4 2.690(1) 1_555 1_555 yes
Fe1 C 1.984(2) 1_555 1_555 yes
Fe1 C1 1.749(3) 1_555 1_555 yes
Fe1 C2 1.746(5) 1_555 1_555 yes
Fe1 C3 1.756(4) 1_555 1_555 yes
Fe2 Fe3 2.673(1) 1_555 1_555 yes
Fe2 Fe4 2.677(1) 1_555 1_555 yes
Fe2 C 1.926(3) 1_555 1_555 yes
Fe2 C4 1.763(3) 1_555 1_555 yes
Fe2 C5 1.779(3) 1_555 1_555 yes
Fe2 C6 1.772(3) 1_555 1_555 yes
Fe3 C 1.823(3) 1_555 1_555 yes
Fe3 C7 1.776(3) 1_555 1_555 yes
Fe3 C8 1.760(4) 1_555 1_555 yes
Fe3 C9 1.803(4) 1_555 1_555 yes
Fe4 C 1.817(3) 1_555 1_555 yes
Fe4 C10 1.770(4) 1_555 1_555 yes
Fe4 C11 1.767(3) 1_555 1_555 yes
Fe4 C12 1.807(3) 1_555 1_555 yes
O1 C1 1.156(4) 1_555 1_555 yes
O2 C2 1.145(6) 1_555 1_555 yes
O3 C3 1.154(4) 1_555 1_555 yes
O4 C4 1.145(4) 1_555 1_555 yes
O5 C5 1.146(4) 1_555 1_555 yes
O6 C6 1.142(4) 1_555 1_555 yes
O7 C7 1.141(4) 1_555 1_555 yes
O8 C8 1.160(4) 1_555 1_555 yes
O9 C9 1.132(5) 1_555 1_555 yes
O10 C10 1.151(4) 1_555 1_555 yes
O11 C11 1.147(4) 1_555 1_555 yes
O12 C12 1.143(4) 1_555 1_555 yes
N1 C13 1.330(4) 1_555 1_555 yes
N1 C14 1.347(4) 1_555 1_555 yes
N2 C211 1.531(5) 1_555 1_555 yes
N2 C213 1.519(5) 1_555 1_555 yes
N2 C215 1.495(5) 1_555 1_555 yes
N2 C217 1.493(5) 1_555 1_555 yes
C13 C14 1.379(5) 1_555 2_565 yes
C13 H1 0.971 1_555 1_555 yes
C14 H2 0.965 1_555 1_555 yes
C211 C212 1.552(6) 1_555 1_555 yes
C211 H3 0.970 1_555 1_555 yes
C211 H4 0.970 1_555 1_555 yes
C212 H5 0.970 1_555 1_555 yes
C212 H6 0.970 1_555 1_555 yes
C212 H7 0.970 1_555 1_555 yes
C213 C214 1.508(7) 1_555 1_555 yes
C213 H8 0.970 1_555 1_555 yes
C213 H9 0.970 1_555 1_555 yes
C214 H10 0.970 1_555 1_555 yes
C214 H11 0.970 1_555 1_555 yes
C214 H12 0.970 1_555 1_555 yes
C215 C216 1.524(6) 1_555 1_555 yes
C215 H13 0.970 1_555 1_555 yes
C215 H14 0.970 1_555 1_555 yes
C216 H15 0.970 1_555 1_555 yes
C216 H16 0.970 1_555 1_555 yes
C216 H17 0.970 1_555 1_555 yes
C217 C218 1.554(7) 1_555 1_555 yes
C217 H18 0.970 1_555 1_555 yes
C217 H19 0.970 1_555 1_555 yes
C218 H20 0.970 1_555 1_555 yes
C218 H21 0.970 1_555 1_555 yes
C218 H22 0.970 1_555 1_555 yes
